data_8106412
loop_
_publ_author_name
'Tan, Jun-Jie'
'Liu, Xiao-Yu'
'Zhang, Jie'
'Chen, Xi'
'Li, Yi-Ming'
'Jiao, Bing-Hua'

_publ_section_title
;
 Crystal structure of
 (R)-1-(2,3-dihydro-1H-pyrrolizin-5-yl)-2,3-dihydroxypropan-1-one,
 C10H13NO3
;
_journal_issue 1
_journal_name_full 'Zeitschrift f\"ur Kristallographie - New Crystal Structures'
_journal_page_first 7
_journal_page_last 8
_journal_paper_doi 10.1515/ncrs-2016-0099
_journal_volume 232
_journal_year 2017
_chemical_absolute_configuration ad
_chemical_formula_sum 'C10 H13 N O3'
_chemical_formula_weight 195.21
_space_group_IT_number 4
_space_group_name_Hall 'P 2yb'
_space_group_name_H-M_alt 'P 1 21 1'
_symmetry_cell_setting monoclinic
_symmetry_space_group_name_H-M 'P 1 21 1'
_atom_sites_solution_hydrogens geom
_atom_sites_solution_primary direct
_atom_sites_solution_secondary difmap
_cell_angle_alpha 90.00
_cell_angle_beta 101.116(2)
_cell_angle_gamma 90.00
_cell_formula_units_Z 4
_cell_length_a 11.8118(5)
_cell_length_b 4.9299(2)
_cell_length_c 16.5436(7)
_cell_measurement_reflns_used 6169
_cell_measurement_temperature 170(2)
_cell_measurement_theta_max 65
_cell_measurement_theta_min 4.50
_cell_volume 945.28(7)
_computing_cell_refinement 'Bruker SAINT'
_computing_data_collection 'Bruker APEX2'
_computing_data_reduction 'Bruker SAINT'
_computing_molecular_graphics 'Bruker SHELXTL'
_computing_publication_material 'Bruker SHELXTL'
_computing_structure_refinement 'SHELXL-97 (Sheldrick, 2008)'
_computing_structure_solution 'SHELXS-97 (Sheldrick, 2008)'
_diffrn_ambient_temperature 170(2)
_diffrn_measured_fraction_theta_full 0.985
_diffrn_measured_fraction_theta_max 0.985
_diffrn_measurement_device_type 'Bruker APEX-II CCD'
_diffrn_measurement_method 'phi and omega scans'
_diffrn_radiation_monochromator graphite
_diffrn_radiation_source 'fine-focus sealed tube'
_diffrn_radiation_type CuK\a
_diffrn_radiation_wavelength 1.54178
_diffrn_reflns_av_R_equivalents 0.0414
_diffrn_reflns_av_sigmaI/netI 0.0455
_diffrn_reflns_limit_h_max 13
_diffrn_reflns_limit_h_min -13
_diffrn_reflns_limit_k_max 5
_diffrn_reflns_limit_k_min -5
_diffrn_reflns_limit_l_max 19
_diffrn_reflns_limit_l_min -18
_diffrn_reflns_number 10070
_diffrn_reflns_theta_full 65.00
_diffrn_reflns_theta_max 65.00
_diffrn_reflns_theta_min 2.72
_exptl_absorpt_coefficient_mu 0.843
_exptl_absorpt_correction_T_max 0.8915
_exptl_absorpt_correction_T_min 0.7990
_exptl_absorpt_correction_type multi-scan
_exptl_absorpt_process_details sadabs
_exptl_crystal_colour colorless
_exptl_crystal_density_diffrn 1.372
_exptl_crystal_density_meas 1.372
_exptl_crystal_density_method 'not measured'
_exptl_crystal_description block
_exptl_crystal_F_000 416
_exptl_crystal_size_max 0.20
_exptl_crystal_size_mid 0.08
_exptl_crystal_size_min 0.03
_refine_diff_density_max 0.150
_refine_diff_density_min -0.143
_refine_diff_density_rms 0.031
_refine_ls_abs_structure_details 'Flack H D (1983), Acta Cryst. A39, 876-881'
_refine_ls_abs_structure_Flack 0.03(15)
_refine_ls_extinction_coef 0.0130(11)
_refine_ls_extinction_expression Fc^*^=kFc[1+0.001xFc^2^\l^3^/sin(2\q)]^-1/4^
_refine_ls_extinction_method SHELXL
_refine_ls_goodness_of_fit_ref 1.056
_refine_ls_hydrogen_treatment mixed
_refine_ls_matrix_type full
_refine_ls_number_parameters 261
_refine_ls_number_reflns 2946
_refine_ls_number_restraints 1
_refine_ls_restrained_S_all 1.055
_refine_ls_R_factor_all 0.0307
_refine_ls_R_factor_gt 0.0302
_refine_ls_shift/su_max 0.000
_refine_ls_shift/su_mean 0.000
_refine_ls_structure_factor_coef Fsqd
_refine_ls_weighting_details 'calc w=1/[\s^2^(Fo^2^)+(0.0352P)^2^+0.1662P] where P=(Fo^2^+2Fc^2^)/3'
_refine_ls_weighting_scheme calc
_refine_ls_wR_factor_gt 0.0769
_refine_ls_wR_factor_ref 0.0774
_reflns_number_gt 2898
_reflns_number_total 2946
_reflns_threshold_expression >2sigma(I)
_cod_data_source_file suppl_ncrs-2016-0099_suppl.cif
_cod_data_source_block cu
_cod_original_sg_symbol_H-M P21
_cod_database_code 8106412

loop_
_symmetry_equiv_pos_as_xyz
'x, y, z'
'-x, y+1/2, -z'

loop_
_atom_site_label
_atom_site_type_symbol
_atom_site_fract_x
_atom_site_fract_y
_atom_site_fract_z
_atom_site_U_iso_or_equiv
_atom_site_adp_type
_atom_site_occupancy
_atom_site_symmetry_multiplicity
_atom_site_calc_flag
_atom_site_refinement_flags
_atom_site_disorder_assembly
_atom_site_disorder_group
O6 O 0.61299(10) 0.9928(3) 0.11529(8) 0.0363(3) Uani 1 1 d . . .
H6 H 0.5536 1.0560 0.0878 0.055 Uiso 1 1 calc R . .
O5 O 0.59988(10) 0.6984(3) -0.03748(7) 0.0399(3) Uani 1 1 d . . .
H5 H 0.6367 0.8158 -0.0562 0.060 Uiso 1 1 calc R . .
O4 O 0.80900(10) 0.8687(3) -0.00537(7) 0.0408(3) Uani 1 1 d . . .
O3 O 0.37342(9) 0.1183(3) 0.30346(8) 0.0349(3) Uani 1 1 d . . .
H3 H 0.3995 -0.0281 0.3219 0.052 Uiso 1 1 calc R . .
O2 O 0.47257(10) 0.6339(2) 0.36607(7) 0.0304(3) Uani 1 1 d . . .
O1 O 0.57102(10) 0.2859(2) 0.47526(7) 0.0292(3) Uani 1 1 d . . .
N15 N 0.98851(11) 0.6759(3) 0.12807(8) 0.0290(3) Uani 1 1 d . . .
N4 N 0.74433(11) -0.0991(3) 0.45470(8) 0.0266(3) Uani 1 1 d . . .
C22 C 0.61006(14) 0.7074(4) 0.10931(11) 0.0335(4) Uani 1 1 d . . .
H22A H 0.5305 0.6467 0.1009 0.040 Uiso 1 1 calc R . .
H22B H 0.6507 0.6303 0.1607 0.040 Uiso 1 1 calc R . .
C21 C 0.66478(13) 0.6034(4) 0.03881(10) 0.0310(4) Uani 1 1 d . . .
H21 H 0.6639 0.4046 0.0390 0.037 Uiso 1 1 calc R . .
C20 C 0.78949(13) 0.7019(4) 0.04525(10) 0.0293(4) Uani 1 1 d . . .
C16 C 0.87513(13) 0.5894(4) 0.10990(10) 0.0289(4) Uani 1 1 d . . .
C14 C 1.05908(13) 0.8670(4) 0.09102(11) 0.0350(4) Uani 1 1 d . . .
H14A H 1.0282 1.0496 0.0896 0.042 Uiso 1 1 calc R . .
H14B H 1.0647 0.8123 0.0356 0.042 Uiso 1 1 calc R . .
C13 C 1.17633(16) 0.8466(6) 0.15000(13) 0.0505(5) Uani 1 1 d . . .
H13A H 1.2367 0.8111 0.1191 0.061 Uiso 1 1 calc R . .
H13B H 1.1937 1.0160 0.1796 0.061 Uiso 1 1 calc R . .
C19 C 1.04638(14) 0.5346(4) 0.19192(11) 0.0348(4) Uani 1 1 d . . .
C18 C 0.97262(15) 0.3489(5) 0.21740(11) 0.0375(4) Uani 1 1 d . . .
H18 H 0.9909 0.2259 0.2606 0.045 Uiso 1 1 calc R . .
C17 C 0.86532(14) 0.3827(4) 0.16557(10) 0.0318(4) Uani 1 1 d . . .
H17 H 0.7988 0.2843 0.1678 0.038 Uiso 1 1 calc R . .
C12 C 1.17049(16) 0.6190(6) 0.20972(15) 0.0563(6) Uani 1 1 d . . .
H12A H 1.2201 0.4700 0.2006 0.068 Uiso 1 1 calc R . .
H12B H 1.1933 0.6811 0.2661 0.068 Uiso 1 1 calc R . .
C11 C 0.45855(14) 0.2603(4) 0.27099(10) 0.0314(4) Uani 1 1 d . . .
H11A H 0.4210 0.3789 0.2271 0.038 Uiso 1 1 calc R . .
H11B H 0.5050 0.1313 0.2474 0.038 Uiso 1 1 calc R . .
C10 C 0.53723(13) 0.4293(3) 0.33602(10) 0.0261(4) Uani 1 1 d . . .
H10 H 0.5957 0.5166 0.3100 0.031 Uiso 1 1 calc R . .
C9 C 0.59878(12) 0.2567(3) 0.40769(9) 0.0236(3) Uani 1 1 d . . .
C5 C 0.68662(12) 0.0693(3) 0.39377(9) 0.0240(3) Uani 1 1 d . . .
C3 C 0.73494(14) -0.1636(4) 0.53988(10) 0.0335(4) Uani 1 1 d . . .
H3A H 0.6661 -0.2688 0.5419 0.040 Uiso 1 1 calc R . .
H3B H 0.7347 -0.0006 0.5727 0.040 Uiso 1 1 calc R . .
C2 C 0.84450(17) -0.3304(5) 0.56835(13) 0.0520(5) Uani 1 1 d . . .
H2A H 0.8290 -0.4811 0.6023 0.062 Uiso 1 1 calc R . .
H2B H 0.9044 -0.2185 0.6004 0.062 Uiso 1 1 calc R . .
C1 C 0.88310(14) -0.4353(4) 0.49058(13) 0.0413(5) Uani 1 1 d . . .
H1A H 0.9663 -0.4268 0.4963 0.050 Uiso 1 1 calc R . .
H1B H 0.8577 -0.6205 0.4783 0.050 Uiso 1 1 calc R . .
C8 C 0.82480(13) -0.2445(4) 0.42592(11) 0.0322(4) Uani 1 1 d . . .
C7 C 0.82227(14) -0.1706(4) 0.34472(11) 0.0365(4) Uani 1 1 d . . .
H7 H 0.8691 -0.2386 0.3102 0.044 Uiso 1 1 calc R . .
C6 C 0.73589(13) 0.0257(4) 0.32457(11) 0.0312(4) Uani 1 1 d . . .
H6A H 0.7149 0.1122 0.2739 0.037 Uiso 1 1 calc R . .
H2 H 0.474(2) 0.594(6) 0.4151(17) 0.051(7) Uiso 1 1 d . . .

loop_
_atom_site_aniso_label
_atom_site_aniso_U_11
_atom_site_aniso_U_22
_atom_site_aniso_U_33
_atom_site_aniso_U_23
_atom_site_aniso_U_13
_atom_site_aniso_U_12
O6 0.0273(6) 0.0356(8) 0.0432(7) -0.0001(5) -0.0006(5) 0.0017(5)
O5 0.0302(6) 0.0473(9) 0.0381(7) 0.0088(6) -0.0042(5) -0.0064(5)
O4 0.0331(6) 0.0498(9) 0.0376(6) 0.0151(6) 0.0024(5) -0.0076(6)
O3 0.0289(5) 0.0273(7) 0.0446(7) -0.0002(5) -0.0022(5) 0.0005(5)
O2 0.0384(6) 0.0225(7) 0.0312(6) 0.0033(5) 0.0090(4) 0.0058(5)
O1 0.0344(6) 0.0281(7) 0.0257(5) 0.0004(4) 0.0076(4) 0.0019(4)
N15 0.0244(6) 0.0305(9) 0.0309(7) -0.0033(6) 0.0021(5) 0.0001(6)
N4 0.0233(6) 0.0233(8) 0.0320(7) 0.0012(6) 0.0021(5) -0.0018(5)
C22 0.0259(8) 0.0328(11) 0.0419(9) 0.0068(8) 0.0066(6) -0.0018(7)
C21 0.0260(7) 0.0311(10) 0.0332(8) 0.0049(7) -0.0006(6) -0.0018(7)
C20 0.0280(8) 0.0294(10) 0.0299(8) 0.0007(7) 0.0045(6) -0.0019(6)
C16 0.0245(7) 0.0318(10) 0.0303(8) -0.0033(7) 0.0052(6) 0.0003(6)
C14 0.0282(8) 0.0362(11) 0.0407(9) -0.0049(8) 0.0068(7) -0.0072(8)
C13 0.0303(9) 0.0615(15) 0.0563(11) -0.0058(11) 0.0000(8) -0.0093(10)
C19 0.0304(8) 0.0326(11) 0.0379(9) -0.0056(8) -0.0020(7) 0.0058(7)
C18 0.0382(8) 0.0371(11) 0.0348(8) 0.0059(8) 0.0010(7) 0.0064(8)
C17 0.0308(8) 0.0332(10) 0.0317(8) -0.0006(7) 0.0064(6) 0.0016(7)
C12 0.0317(9) 0.0544(14) 0.0727(15) 0.0047(11) -0.0152(9) -0.0019(9)
C11 0.0301(8) 0.0359(11) 0.0267(8) 0.0007(7) 0.0019(6) 0.0063(7)
C10 0.0277(8) 0.0234(9) 0.0286(8) 0.0032(6) 0.0088(6) 0.0018(6)
C9 0.0229(7) 0.0199(9) 0.0277(8) -0.0013(6) 0.0040(6) -0.0060(6)
C5 0.0225(6) 0.0222(9) 0.0267(8) 0.0009(6) 0.0029(5) -0.0035(6)
C3 0.0350(8) 0.0319(10) 0.0311(8) 0.0065(8) 0.0002(6) -0.0017(8)
C2 0.0454(10) 0.0557(15) 0.0509(11) 0.0221(11) -0.0003(8) 0.0079(10)
C1 0.0264(8) 0.0262(11) 0.0654(13) 0.0009(8) -0.0060(8) -0.0011(7)
C8 0.0228(7) 0.0254(10) 0.0468(10) -0.0032(7) 0.0024(6) -0.0023(6)
C7 0.0283(8) 0.0377(11) 0.0458(10) -0.0068(8) 0.0124(7) 0.0008(8)
C6 0.0298(7) 0.0322(10) 0.0327(8) 0.0006(7) 0.0085(6) -0.0020(7)

loop_
_atom_type_symbol
_atom_type_description
_atom_type_scat_dispersion_real
_atom_type_scat_dispersion_imag
_atom_type_scat_source
C C 0.0181 0.0091 'International Tables Vol C Tables 4.2.6.8 and 6.1.1.4'
H H 0.0000 0.0000 'International Tables Vol C Tables 4.2.6.8 and 6.1.1.4'
N N 0.0311 0.0180 'International Tables Vol C Tables 4.2.6.8 and 6.1.1.4'
O O 0.0492 0.0322 'International Tables Vol C Tables 4.2.6.8 and 6.1.1.4'

loop_
_geom_angle_atom_site_label_1
_geom_angle_atom_site_label_2
_geom_angle_atom_site_label_3
_geom_angle
_geom_angle_site_symmetry_1
_geom_angle_site_symmetry_3
C22 O6 H6 109.5 . .
C21 O5 H5 109.5 . .
C11 O3 H3 109.5 . .
C10 O2 H2 105.4(18) . .
C19 N15 C16 109.71(15) . .
C19 N15 C14 114.77(13) . .
C16 N15 C14 135.36(14) . .
C8 N4 C5 110.13(14) . .
C8 N4 C3 114.35(14) . .
C5 N4 C3 135.45(14) . .
O6 C22 C21 112.34(15) . .
O6 C22 H22A 109.1 . .
C21 C22 H22A 109.1 . .
O6 C22 H22B 109.1 . .
C21 C22 H22B 109.1 . .
H22A C22 H22B 107.9 . .
O5 C21 C22 109.38(14) . .
O5 C21 C20 107.63(13) . .
C22 C21 C20 112.50(14) . .
O5 C21 H21 109.1 . .
C22 C21 H21 109.1 . .
C20 C21 H21 109.1 . .
O4 C20 C16 124.74(15) . .
O4 C20 C21 117.95(15) . .
C16 C20 C21 117.30(14) . .
N15 C16 C17 106.40(14) . .
N15 C16 C20 123.87(16) . .
C17 C16 C20 129.73(15) . .
N15 C14 C13 102.00(15) . .
N15 C14 H14A 111.4 . .
C13 C14 H14A 111.4 . .
N15 C14 H14B 111.4 . .
C13 C14 H14B 111.4 . .
H14A C14 H14B 109.2 . .
C12 C13 C14 108.41(17) . .
C12 C13 H13A 110.0 . .
C14 C13 H13A 110.0 . .
C12 C13 H13B 110.0 . .
C14 C13 H13B 110.0 . .
H13A C13 H13B 108.4 . .
N15 C19 C18 109.21(14) . .
N15 C19 C12 110.02(18) . .
C18 C19 C12 140.69(19) . .
C19 C18 C17 106.51(17) . .
C19 C18 H18 126.7 . .
C17 C18 H18 126.7 . .
C16 C17 C18 108.17(16) . .
C16 C17 H17 125.9 . .
C18 C17 H17 125.9 . .
C19 C12 C13 104.19(16) . .
C19 C12 H12A 110.9 . .
C13 C12 H12A 110.9 . .
C19 C12 H12B 110.9 . .
C13 C12 H12B 110.9 . .
H12A C12 H12B 108.9 . .
O3 C11 C10 112.56(13) . .
O3 C11 H11A 109.1 . .
C10 C11 H11A 109.1 . .
O3 C11 H11B 109.1 . .
C10 C11 H11B 109.1 . .
H11A C11 H11B 107.8 . .
O2 C10 C9 109.50(13) . .
O2 C10 C11 109.93(13) . .
C9 C10 C11 112.18(13) . .
O2 C10 H10 108.4 . .
C9 C10 H10 108.4 . .
C11 C10 H10 108.4 . .
O1 C9 C5 123.07(14) . .
O1 C9 C10 118.01(14) . .
C5 C9 C10 118.92(13) . .
N4 C5 C6 106.32(14) . .
N4 C5 C9 122.58(14) . .
C6 C5 C9 131.00(15) . .
N4 C3 C2 101.29(14) . .
N4 C3 H3A 111.5 . .
C2 C3 H3A 111.5 . .
N4 C3 H3B 111.5 . .
C2 C3 H3B 111.5 . .
H3A C3 H3B 109.3 . .
C3 C2 C1 107.07(15) . .
C3 C2 H2A 110.3 . .
C1 C2 H2A 110.3 . .
C3 C2 H2B 110.3 . .
C1 C2 H2B 110.3 . .
H2A C2 H2B 108.6 . .
C8 C1 C2 102.60(15) . .
C8 C1 H1A 111.2 . .
C2 C1 H1A 111.2 . .
C8 C1 H1B 111.2 . .
C2 C1 H1B 111.2 . .
H1A C1 H1B 109.2 . .
N4 C8 C7 108.51(15) . .
N4 C8 C1 109.99(16) . .
C7 C8 C1 141.45(17) . .
C8 C7 C6 106.92(15) . .
C8 C7 H7 126.5 . .
C6 C7 H7 126.5 . .
C5 C6 C7 108.11(16) . .
C5 C6 H6A 125.9 . .
C7 C6 H6A 125.9 . .

loop_
_geom_bond_atom_site_label_1
_geom_bond_atom_site_label_2
_geom_bond_distance
_geom_bond_site_symmetry_2
O6 C22 1.410(2) .
O6 H6 0.8200 .
O5 C21 1.424(2) .
O5 H5 0.8200 .
O4 C20 1.227(2) .
O3 C11 1.414(2) .
O3 H3 0.8200 .
O2 C10 1.412(2) .
O2 H2 0.83(3) .
O1 C9 1.2326(19) .
N15 C19 1.338(2) .
N15 C16 1.382(2) .
N15 C14 1.468(2) .
N4 C8 1.348(2) .
N4 C5 1.380(2) .
N4 C3 1.470(2) .
C22 C21 1.527(2) .
C22 H22A 0.9700 .
C22 H22B 0.9700 .
C21 C20 1.535(2) .
C21 H21 0.9800 .
C20 C16 1.434(2) .
C16 C17 1.393(3) .
C14 C13 1.536(2) .
C14 H14A 0.9700 .
C14 H14B 0.9700 .
C13 C12 1.505(4) .
C13 H13A 0.9700 .
C13 H13B 0.9700 .
C19 C18 1.384(3) .
C19 C12 1.498(3) .
C18 C17 1.396(2) .
C18 H18 0.9300 .
C17 H17 0.9300 .
C12 H12A 0.9700 .
C12 H12B 0.9700 .
C11 C10 1.526(2) .
C11 H11A 0.9700 .
C11 H11B 0.9700 .
C10 C9 1.525(2) .
C10 H10 0.9800 .
C9 C5 1.441(2) .
C5 C6 1.397(2) .
C3 C2 1.529(3) .
C3 H3A 0.9700 .
C3 H3B 0.9700 .
C2 C1 1.535(3) .
C2 H2A 0.9700 .
C2 H2B 0.9700 .
C1 C8 1.490(3) .
C1 H1A 0.9700 .
C1 H1B 0.9700 .
C8 C7 1.387(3) .
C7 C6 1.399(3) .
C7 H7 0.9300 .
C6 H6A 0.9300 .

loop_
_geom_hbond_atom_site_label_D
_geom_hbond_atom_site_label_H
_geom_hbond_atom_site_label_A
_geom_hbond_distance_DH
_geom_hbond_distance_HA
_geom_hbond_distance_DA
_geom_hbond_angle_DHA
_geom_hbond_site_symmetry_A
O6 H6 O5 0.82 1.97 2.7855(16) 170.9 2_655
O5 H5 O4 0.82 2.06 2.5657(16) 119.2 .
O3 H3 O2 0.82 1.95 2.7714(18) 175.9 1_545
C21 H21 O6 0.98 2.52 3.367(2) 144.1 1_545
C17 H17 O6 0.93 2.63 3.509(2) 158.5 1_545
C3 H3A O1 0.97 2.61 3.385(2) 136.9 1_545

loop_
_geom_torsion_atom_site_label_1
_geom_torsion_atom_site_label_2
_geom_torsion_atom_site_label_3
_geom_torsion_atom_site_label_4
_geom_torsion
_geom_torsion_site_symmetry_1
_geom_torsion_site_symmetry_2
_geom_torsion_site_symmetry_3
_geom_torsion_site_symmetry_4
O6 C22 C21 O5 -63.41(18) . . . .
O6 C22 C21 C20 56.14(19) . . . .
O5 C21 C20 O4 10.5(2) . . . .
C22 C21 C20 O4 -110.05(18) . . . .
O5 C21 C20 C16 -168.92(15) . . . .
C22 C21 C20 C16 70.5(2) . . . .
C19 N15 C16 C17 -0.69(19) . . . .
C14 N15 C16 C17 174.27(18) . . . .
C19 N15 C16 C20 179.22(16) . . . .
C14 N15 C16 C20 -5.8(3) . . . .
O4 C20 C16 N15 6.7(3) . . . .
C21 C20 C16 N15 -173.87(16) . . . .
O4 C20 C16 C17 -173.38(18) . . . .
C21 C20 C16 C17 6.0(3) . . . .
C19 N15 C14 C13 -5.8(2) . . . .
C16 N15 C14 C13 179.40(19) . . . .
N15 C14 C13 C12 7.8(2) . . . .
C16 N15 C19 C18 0.4(2) . . . .
C14 N15 C19 C18 -175.70(16) . . . .
C16 N15 C19 C12 177.63(17) . . . .
C14 N15 C19 C12 1.5(2) . . . .
N15 C19 C18 C17 0.1(2) . . . .
C12 C19 C18 C17 -175.8(3) . . . .
N15 C16 C17 C18 0.7(2) . . . .
C20 C16 C17 C18 -179.19(17) . . . .
C19 C18 C17 C16 -0.5(2) . . . .
N15 C19 C12 C13 3.6(3) . . . .
C18 C19 C12 C13 179.5(2) . . . .
C14 C13 C12 C19 -7.1(3) . . . .
O3 C11 C10 O2 -63.78(17) . . . .
O3 C11 C10 C9 58.31(17) . . . .
O2 C10 C9 O1 11.31(19) . . . .
C11 C10 C9 O1 -111.02(16) . . . .
O2 C10 C9 C5 -168.33(13) . . . .
C11 C10 C9 C5 69.34(17) . . . .
C8 N4 C5 C6 -0.75(17) . . . .
C3 N4 C5 C6 -177.36(17) . . . .
C8 N4 C5 C9 -177.48(14) . . . .
C3 N4 C5 C9 5.9(3) . . . .
O1 C9 C5 N4 2.1(2) . . . .
C10 C9 C5 N4 -178.32(13) . . . .
O1 C9 C5 C6 -173.78(16) . . . .
C10 C9 C5 C6 5.8(2) . . . .
C8 N4 C3 C2 13.1(2) . . . .
C5 N4 C3 C2 -170.41(18) . . . .
N4 C3 C2 C1 -20.6(2) . . . .
C3 C2 C1 C8 20.9(2) . . . .
C5 N4 C8 C7 0.75(19) . . . .
C3 N4 C8 C7 178.13(14) . . . .
C5 N4 C8 C1 -177.33(13) . . . .
C3 N4 C8 C1 0.05(19) . . . .
C2 C1 C8 N4 -13.18(19) . . . .
C2 C1 C8 C7 169.7(2) . . . .
N4 C8 C7 C6 -0.4(2) . . . .
C1 C8 C7 C6 176.7(2) . . . .
N4 C5 C6 C7 0.47(19) . . . .
C9 C5 C6 C7 176.82(15) . . . .
C8 C7 C6 C5 0.0(2) . . . .
